data_7033911
loop_
_publ_author_name
'Dhayal, Rajendra S.'
'Liao, Jian-Hong'
'Hou, Hsing-Nan'
'Ervilita, Ria'
'Liao, Ping-Kuei'
'Liu, C. W.'

_publ_section_title
;
 Copper(i) diselenocarbamate clusters: synthesis, structures and
 single-source precursors for Cu and Se composite materials.
;
_journal_issue 12
_journal_name_full 'Dalton transactions (Cambridge, England : 2003)'
_journal_page_first 5898
_journal_page_last 5908
_journal_paper_doi 10.1039/c4dt03810j
_journal_volume 44
_journal_year 2015
_chemical_formula_sum 'C42 H85 Cu8 F6 N6 P Se12'
_chemical_formula_weight 2274.96
_chemical_properties_physical 'Air-sensitive, Heat-sensitive'
_space_group_crystal_system trigonal
_space_group_IT_number 163
_space_group_name_Hall '-P 3 2c'
_space_group_name_H-M_alt 'P -3 1 c'
_symmetry_space_group_name_Hall '-P 3 2c'
_symmetry_space_group_name_H-M 'P -3 1 c'
_atom_sites_solution_hydrogens mixed
_audit_block_doi 10.5517/cc13tk6p
_audit_creation_method SHELXL-2014/7
_audit_update_record
;
2015-01-21 deposited with the CCDC.
2015-02-05 downloaded from the CCDC.
;
_cell_angle_alpha 90
_cell_angle_beta 90
_cell_angle_gamma 120
_cell_formula_units_Z 2
_cell_length_a 15.5076(11)
_cell_length_b 15.5076(11)
_cell_length_c 18.5340(15)
_cell_measurement_reflns_used 9875
_cell_measurement_temperature 296(2)
_cell_measurement_theta_max 22.55
_cell_measurement_theta_min 2.20
_cell_volume 3860.0(5)
_computing_cell_refinement 'Bruker SAINT (Bruker APEX2 v2014.11-0)'
_computing_data_collection 'Bruker APEX2 v2014.11-0'
_computing_data_reduction 'Bruker SAINT (Bruker APEX2 v2014.11-0)'
_computing_molecular_graphics 'Bruker SHELXTL'
_computing_publication_material 'Bruker SHELXTL'
_computing_structure_refinement 'SHELXL-2014/7 (Sheldrick, 2014)'
_computing_structure_solution 'SHELXS-97 (Sheldrick 2008)'
_diffrn_ambient_temperature 296(2)
_diffrn_measured_fraction_theta_full 0.997
_diffrn_measured_fraction_theta_max 0.997
_diffrn_measurement_device_type 'Bruker APEX-II CCD'
_diffrn_measurement_method '\f and \w scans'
_diffrn_radiation_type MoK\a
_diffrn_radiation_wavelength 0.71073
_diffrn_reflns_av_R_equivalents 0.0902
_diffrn_reflns_av_unetI/netI 0.0594
_diffrn_reflns_Laue_measured_fraction_full 0.997
_diffrn_reflns_Laue_measured_fraction_max 0.997
_diffrn_reflns_limit_h_max 18
_diffrn_reflns_limit_h_min -13
_diffrn_reflns_limit_k_max 13
_diffrn_reflns_limit_k_min -17
_diffrn_reflns_limit_l_max 17
_diffrn_reflns_limit_l_min -22
_diffrn_reflns_number 13863
_diffrn_reflns_point_group_measured_fraction_full 0.997
_diffrn_reflns_point_group_measured_fraction_max 0.997
_diffrn_reflns_theta_full 24.982
_diffrn_reflns_theta_max 24.982
_diffrn_reflns_theta_min 1.516
_exptl_absorpt_coefficient_mu 7.882
_exptl_absorpt_correction_T_max 0.7454
_exptl_absorpt_correction_T_min 0.3230
_exptl_absorpt_correction_type multi-scan
_exptl_absorpt_process_details SADABS
_exptl_crystal_colour yellow
_exptl_crystal_density_diffrn 1.957
_exptl_crystal_description prism
_exptl_crystal_F_000 2176
_exptl_crystal_size_max 0.180
_exptl_crystal_size_mid 0.130
_exptl_crystal_size_min 0.070
_refine_diff_density_max 0.905
_refine_diff_density_min -0.504
_refine_diff_density_rms 0.129
_refine_ls_extinction_method none
_refine_ls_goodness_of_fit_ref 1.067
_refine_ls_hydrogen_treatment mixed
_refine_ls_matrix_type full
_refine_ls_number_parameters 132
_refine_ls_number_reflns 2277
_refine_ls_number_restraints 2
_refine_ls_restrained_S_all 1.070
_refine_ls_R_factor_all 0.0760
_refine_ls_R_factor_gt 0.0468
_refine_ls_shift/su_max 0.000
_refine_ls_shift/su_mean 0.000
_refine_ls_structure_factor_coef Fsqd
_refine_ls_weighting_details 'w=1/[\s^2^(Fo^2^)+(0.0645P)^2^+6.1149P] where P=(Fo^2^+2Fc^2^)/3'
_refine_ls_weighting_scheme calc
_refine_ls_wR_factor_gt 0.1243
_refine_ls_wR_factor_ref 0.1424
_reflns_Friedel_coverage 0.000
_reflns_number_gt 1566
_reflns_number_total 2277
_reflns_threshold_expression 'I > 2\s(I)'
_cod_data_source_file c4dt03810j2.cif
_cod_data_source_block 2H
_cod_depositor_comments 'Adding full bibliography for 7033910--7033914.cif.'
_cod_original_cell_volume 3860.0(6)
_cod_database_code 7033911
_shelx_shelxl_version_number 2014/7
_shelx_space_group_comment
; 
The symmetry employed for this shelxl refinement is uniquely defined 
by the following loop, which should always be used as a source of 
symmetry information in preference to the above space-group names. 
They are only intended as comments. 
;
_shelx_estimated_absorpt_t_min 0.331
_shelx_estimated_absorpt_t_max 0.608

loop_
_space_group_symop_operation_xyz
'x, y, z'
'-y, x-y, z'
'-x+y, -x, z'
'-y, -x, -z+1/2'
'-x+y, y, -z+1/2'
'x, x-y, -z+1/2'
'-x, -y, -z'
'y, -x+y, -z'
'x-y, x, -z'
'y, x, z-1/2'
'x-y, -y, z-1/2'
'-x, -x+y, z-1/2'

loop_
_atom_site_label
_atom_site_type_symbol
_atom_site_fract_x
_atom_site_fract_y
_atom_site_fract_z
_atom_site_U_iso_or_equiv
_atom_site_adp_type
_atom_site_occupancy
_atom_site_site_symmetry_order
_atom_site_calc_flag
_atom_site_refinement_flags_posn
_atom_site_refinement_flags_adp
_atom_site_refinement_flags_occupancy
_atom_site_disorder_assembly
_atom_site_disorder_group
C1 C 0.0575(5) 0.2495(5) 0.6175(4) 0.0525(17) Uani 1 1 d . . . . .
C2 C -0.0094(7) 0.3279(6) 0.6977(4) 0.076(2) Uani 1 1 d . . . . .
H2A H -0.0720 0.2657 0.6941 0.091 Uiso 1 1 calc R U . . .
H2B H -0.0227 0.3818 0.6890 0.091 Uiso 1 1 calc R U . . .
C3 C 0.0325(8) 0.3380(7) 0.7735(4) 0.088(3) Uani 1 1 d . . . . .
H3A H 0.0989 0.3957 0.7757 0.106 Uiso 1 1 calc R U . . .
H3B H 0.0373 0.2796 0.7850 0.106 Uiso 1 1 calc R U . . .
C4 C -0.0348(10) 0.3495(9) 0.8293(5) 0.129(4) Uani 1 1 d . . . . .
H4A H -0.0416 0.4058 0.8168 0.193 Uiso 1 1 calc R U . . .
H4B H -0.0054 0.3593 0.8763 0.193 Uiso 1 1 calc R U . . .
H4C H -0.0992 0.2904 0.8294 0.193 Uiso 1 1 calc R U . . .
C5 C 0.1318(6) 0.4321(6) 0.6155(4) 0.073(2) Uani 1 1 d . . . . .
H5A H 0.1935 0.4351 0.6017 0.088 Uiso 1 1 calc R U . . .
H5B H 0.1464 0.4798 0.6540 0.088 Uiso 1 1 calc R U . . .
C6 C 0.0893(7) 0.4600(7) 0.5507(5) 0.091(3) Uani 1 1 d . . . . .
H6A H 0.0727 0.4110 0.5128 0.109 Uiso 1 1 calc R U . . .
H6B H 0.0286 0.4589 0.5650 0.109 Uiso 1 1 calc R U . . .
C7 C 0.1608(9) 0.5595(9) 0.5225(8) 0.140(5) Uani 1 1 d . . . . .
H7A H 0.1868 0.6061 0.5617 0.211 Uiso 1 1 calc R U . . .
H7B H 0.1276 0.5802 0.4889 0.211 Uiso 1 1 calc R U . . .
H7C H 0.2143 0.5569 0.4986 0.211 Uiso 1 1 calc R U . . .
Cu1 Cu 0.17380(18) 0.12926(17) 0.55048(11) 0.0569(6) Uani 0.5 1 d . . P . .
Cu2 Cu 0.0000 0.0000 0.6431(2) 0.0552(9) Uani 0.5 3 d S T P . .
Cu3 Cu 0.0000 0.0000 0.5982(2) 0.0584(9) Uani 0.5 3 d S T P . .
Cu4 Cu 0.11768(19) 0.08742(18) 0.53489(12) 0.0585(6) Uani 0.5 1 d . . P . .
F1 F 0.4226(6) 0.7556(6) 0.7141(6) 0.151(4) Uani 0.75 1 d D . P A 1
F2 F 0.3333 0.6667 0.6659(5) 0.190(8) Uani 0.75 3 d DS T P A 2
N1 N 0.0602(4) 0.3302(4) 0.6420(3) 0.0593(15) Uani 1 1 d . . . . .
P1 P 0.3333 0.6667 0.7500 0.0635(13) Uani 1 6 d DS T P . .
Se1 Se 0.16436(6) 0.04018(6) 0.65440(4) 0.0600(3) Uani 1 1 d . . . . .
Se2 Se 0.14875(6) 0.26213(5) 0.54511(4) 0.0615(3) Uani 1 1 d . . . . .
H0 H 0.0000 0.0000 0.5000 0.04(4) Uiso 1 6 d S . P . .

loop_
_atom_site_aniso_label
_atom_site_aniso_U_11
_atom_site_aniso_U_22
_atom_site_aniso_U_33
_atom_site_aniso_U_23
_atom_site_aniso_U_13
_atom_site_aniso_U_12
C1 0.052(4) 0.046(4) 0.056(4) -0.007(3) -0.011(3) 0.022(3)
C2 0.093(6) 0.075(5) 0.074(5) -0.023(4) -0.008(5) 0.053(5)
C3 0.115(8) 0.084(6) 0.070(5) -0.005(5) -0.004(5) 0.053(6)
C4 0.197(13) 0.157(11) 0.083(6) -0.012(7) 0.016(8) 0.128(11)
C5 0.075(5) 0.054(5) 0.085(6) -0.014(4) -0.014(4) 0.029(4)
C6 0.082(6) 0.072(6) 0.113(8) 0.014(5) -0.009(5) 0.035(5)
C7 0.121(9) 0.096(8) 0.177(12) 0.056(8) -0.020(8) 0.033(7)
Cu1 0.0596(14) 0.0571(14) 0.0565(12) -0.0011(10) 0.0006(11) 0.0309(12)
Cu2 0.0535(14) 0.0535(14) 0.059(2) 0.000 0.000 0.0268(7)
Cu3 0.0524(14) 0.0524(14) 0.070(2) 0.000 0.000 0.0262(7)
Cu4 0.0643(15) 0.0600(15) 0.0573(12) 0.0035(10) 0.0047(11) 0.0356(12)
F1 0.097(6) 0.094(6) 0.216(10) 0.054(6) 0.071(6) 0.014(5)
F2 0.221(14) 0.221(14) 0.128(14) 0.000 0.000 0.111(7)
N1 0.065(4) 0.046(3) 0.064(4) -0.013(3) -0.009(3) 0.025(3)
P1 0.0572(18) 0.0572(18) 0.076(3) 0.000 0.000 0.0286(9)
Se1 0.0664(5) 0.0669(5) 0.0562(5) -0.0088(3) -0.0124(3) 0.0404(4)
Se2 0.0565(5) 0.0492(5) 0.0686(5) -0.0051(3) 0.0053(4) 0.0188(4)

loop_
_atom_type_symbol
_atom_type_description
_atom_type_scat_dispersion_real
_atom_type_scat_dispersion_imag
_atom_type_scat_source
C C 0.0033 0.0016 'International Tables Vol C Tables 4.2.6.8 and 6.1.1.4'
H H 0.0000 0.0000 'International Tables Vol C Tables 4.2.6.8 and 6.1.1.4'
N N 0.0061 0.0033 'International Tables Vol C Tables 4.2.6.8 and 6.1.1.4'
F F 0.0171 0.0103 'International Tables Vol C Tables 4.2.6.8 and 6.1.1.4'
P P 0.1023 0.0942 'International Tables Vol C Tables 4.2.6.8 and 6.1.1.4'
Cu Cu 0.3201 1.2651 'International Tables Vol C Tables 4.2.6.8 and 6.1.1.4'
Se Se -0.0929 2.2259 'International Tables Vol C Tables 4.2.6.8 and 6.1.1.4'

loop_
_geom_angle_atom_site_label_1
_geom_angle_atom_site_label_2
_geom_angle_atom_site_label_3
_geom_angle
_geom_angle_site_symmetry_1
_geom_angle_site_symmetry_3
N1 C1 Se2 118.9(5) . .
N1 C1 Se1 118.7(5) . 2
Se2 C1 Se1 122.4(4) . 2
N1 C2 C3 111.9(7) . .
N1 C2 H2A 109.2 . .
C3 C2 H2A 109.2 . .
N1 C2 H2B 109.2 . .
C3 C2 H2B 109.2 . .
H2A C2 H2B 107.9 . .
C2 C3 C4 110.6(8) . .
C2 C3 H3A 109.5 . .
C4 C3 H3A 109.5 . .
C2 C3 H3B 109.5 . .
C4 C3 H3B 109.5 . .
H3A C3 H3B 108.1 . .
C3 C4 H4A 109.5 . .
C3 C4 H4B 109.5 . .
H4A C4 H4B 109.5 . .
C3 C4 H4C 109.5 . .
H4A C4 H4C 109.5 . .
H4B C4 H4C 109.5 . .
N1 C5 C6 111.1(6) . .
N1 C5 H5A 109.4 . .
C6 C5 H5A 109.4 . .
N1 C5 H5B 109.4 . .
C6 C5 H5B 109.4 . .
H5A C5 H5B 108.0 . .
C7 C6 C5 111.7(8) . .
C7 C6 H6A 109.3 . .
C5 C6 H6A 109.3 . .
C7 C6 H6B 109.3 . .
C5 C6 H6B 109.3 . .
H6A C6 H6B 107.9 . .
C6 C7 H7A 109.5 . .
C6 C7 H7B 109.5 . .
H7A C7 H7B 109.5 . .
C6 C7 H7C 109.5 . .
H7A C7 H7C 109.5 . .
H7B C7 H7C 109.5 . .
Cu4 Cu1 Se2 96.0(3) . .
Cu4 Cu1 Se2 95.4(3) . 8_556
Se2 Cu1 Se2 115.94(9) . 8_556
Cu4 Cu1 Se1 95.3(3) . .
Se2 Cu1 Se1 125.62(10) . .
Se2 Cu1 Se1 115.60(9) 8_556 .
Cu4 Cu1 Cu3 40.3(2) . .
Se2 Cu1 Cu3 97.65(8) . .
Se2 Cu1 Cu3 128.32(12) 8_556 .
Se1 Cu1 Cu3 61.64(9) . .
Cu4 Cu1 Cu4 39.7(2) . 9_556
Se2 Cu1 Cu4 61.38(9) . 9_556
Se2 Cu1 Cu4 93.26(8) 8_556 9_556
Se1 Cu1 Cu4 130.40(9) . 9_556
Cu3 Cu1 Cu4 68.79(10) . 9_556
Cu4 Cu1 Cu4 39.5(2) . 8_556
Se2 Cu1 Cu4 125.36(9) . 8_556
Se2 Cu1 Cu4 59.93(8) 8_556 8_556
Se1 Cu1 Cu4 94.99(9) . 8_556
Cu3 Cu1 Cu4 68.75(9) . 8_556
Cu4 Cu1 Cu4 64.49(9) 9_556 8_556
Cu4 Cu1 Cu2 55.5(2) . .
Se2 Cu1 Cu2 97.35(8) . .
Se2 Cu1 Cu2 138.77(10) 8_556 .
Se1 Cu1 Cu2 49.90(7) . .
Cu3 Cu1 Cu2 15.27(7) . .
Cu4 Cu1 Cu2 81.50(8) 9_556 .
Cu4 Cu1 Cu2 81.46(8) 8_556 .
Cu3 Cu2 Se1 95.19(10) . .
Cu3 Cu2 Se1 95.19(10) . 3
Se1 Cu2 Se1 119.19(3) . 3
Cu3 Cu2 Se1 95.19(10) . 2
Se1 Cu2 Se1 119.19(3) . 2
Se1 Cu2 Se1 119.19(3) 3 2
Cu3 Cu2 Cu4 39.29(8) . 3
Se1 Cu2 Cu4 92.68(9) . 3
Se1 Cu2 Cu4 62.34(7) 3 3
Se1 Cu2 Cu4 128.85(15) 2 3
Cu3 Cu2 Cu4 39.29(8) . 2
Se1 Cu2 Cu4 128.85(15) . 2
Se1 Cu2 Cu4 92.68(9) 3 2
Se1 Cu2 Cu4 62.34(7) 2 2
Cu4 Cu2 Cu4 66.52(13) 3 2
Cu3 Cu2 Cu4 39.29(8) . .
Se1 Cu2 Cu4 62.34(7) . .
Se1 Cu2 Cu4 128.85(15) 3 .
Se1 Cu2 Cu4 92.68(9) 2 .
Cu4 Cu2 Cu4 66.52(13) 3 .
Cu4 Cu2 Cu4 66.52(13) 2 .
Cu3 Cu2 Cu1 54.70(8) . .
Se1 Cu2 Cu1 50.52(6) . .
Se1 Cu2 Cu1 140.44(13) 3 .
Se1 Cu2 Cu1 91.24(7) 2 .
Cu4 Cu2 Cu1 79.14(12) 3 .
Cu4 Cu2 Cu1 79.09(13) 2 .
Cu4 Cu2 Cu1 15.40(5) . .
Cu3 Cu2 Cu1 54.70(8) . 3
Se1 Cu2 Cu1 91.24(7) . 3
Se1 Cu2 Cu1 50.52(6) 3 3
Se1 Cu2 Cu1 140.44(13) 2 3
Cu4 Cu2 Cu1 15.40(5) 3 3
Cu4 Cu2 Cu1 79.14(12) 2 3
Cu4 Cu2 Cu1 79.09(13) . 3
Cu1 Cu2 Cu1 89.94(11) . 3
Cu3 Cu2 Cu1 54.70(8) . 2
Se1 Cu2 Cu1 140.44(13) . 2
Se1 Cu2 Cu1 91.24(7) 3 2
Se1 Cu2 Cu1 50.52(6) 2 2
Cu4 Cu2 Cu1 79.09(13) 3 2
Cu4 Cu2 Cu1 15.40(5) 2 2
Cu4 Cu2 Cu1 79.14(12) . 2
Cu1 Cu2 Cu1 89.94(11) . 2
Cu1 Cu2 Cu1 89.94(11) 3 2
Cu2 Cu3 Cu4 125.55(13) . .
Cu2 Cu3 Cu4 125.55(13) . 3
Cu4 Cu3 Cu4 89.59(18) . 3
Cu2 Cu3 Cu4 125.55(13) . 2
Cu4 Cu3 Cu4 89.59(18) . 2
Cu4 Cu3 Cu4 89.59(18) 3 2
Cu2 Cu3 Se1 65.65(9) . .
Cu4 Cu3 Se1 67.17(7) . .
Cu4 Cu3 Se1 102.27(7) 3 .
Cu4 Cu3 Se1 153.49(10) 2 .
Cu2 Cu3 Se1 65.65(9) . 3
Cu4 Cu3 Se1 153.49(10) . 3
Cu4 Cu3 Se1 67.17(7) 3 3
Cu4 Cu3 Se1 102.27(7) 2 3
Se1 Cu3 Se1 104.18(11) . 3
Cu2 Cu3 Se1 65.65(9) . 2
Cu4 Cu3 Se1 102.27(7) . 2
Cu4 Cu3 Se1 153.49(10) 3 2
Cu4 Cu3 Se1 67.17(7) 2 2
Se1 Cu3 Se1 104.18(11) . 2
Se1 Cu3 Se1 104.18(11) 3 2
Cu2 Cu3 Cu1 110.04(11) . .
Cu4 Cu3 Cu1 15.52(7) . .
Cu4 Cu3 Cu1 100.58(15) 3 .
Cu4 Cu3 Cu1 100.50(16) 2 .
Se1 Cu3 Cu1 54.32(5) . .
Se1 Cu3 Cu1 153.91(6) 3 .
Se1 Cu3 Cu1 96.26(5) 2 .
Cu2 Cu3 Cu1 110.03(10) . 3
Cu4 Cu3 Cu1 100.50(15) . 3
Cu4 Cu3 Cu1 15.52(7) 3 3
Cu4 Cu3 Cu1 100.58(15) 2 3
Se1 Cu3 Cu1 96.26(5) . 3
Se1 Cu3 Cu1 54.32(5) 3 3
Se1 Cu3 Cu1 153.91(6) 2 3
Cu1 Cu3 Cu1 108.90(11) . 3
Cu2 Cu3 Cu1 110.03(11) . 2
Cu4 Cu3 Cu1 100.58(15) . 2
Cu4 Cu3 Cu1 100.50(15) 3 2
Cu4 Cu3 Cu1 15.52(7) 2 2
Se1 Cu3 Cu1 153.91(6) . 2
Se1 Cu3 Cu1 96.26(5) 3 2
Se1 Cu3 Cu1 54.32(5) 2 2
Cu1 Cu3 Cu1 108.90(11) . 2
Cu1 Cu3 Cu1 108.90(11) 3 2
Cu2 Cu3 Cu4 146.36(7) . 7_556
Cu4 Cu3 Cu4 88.09(18) . 7_556
Cu4 Cu3 Cu4 44.81(9) 3 7_556
Cu4 Cu3 Cu4 44.81(9) 2 7_556
Se1 Cu3 Cu4 140.43(12) . 7_556
Se1 Cu3 Cu4 84.10(7) 3 7_556
Se1 Cu3 Cu4 111.21(8) 2 7_556
Cu1 Cu3 Cu4 103.61(16) . 7_556
Cu1 Cu3 Cu4 56.98(9) 3 7_556
Cu1 Cu3 Cu4 56.91(9) 2 7_556
Cu2 Cu3 Cu4 146.36(7) . 8_556
Cu4 Cu3 Cu4 44.81(9) . 8_556
Cu4 Cu3 Cu4 44.81(9) 3 8_556
Cu4 Cu3 Cu4 88.09(18) 2 8_556
Se1 Cu3 Cu4 84.10(6) . 8_556
Se1 Cu3 Cu4 111.21(8) 3 8_556
Se1 Cu3 Cu4 140.43(12) 2 8_556
Cu1 Cu3 Cu4 56.97(9) . 8_556
Cu1 Cu3 Cu4 56.91(9) 3 8_556
Cu1 Cu3 Cu4 103.61(16) 2 8_556
Cu4 Cu3 Cu4 57.34(11) 7_556 8_556
Cu2 Cu3 H0 180.0 . .
Cu4 Cu3 H0 54.45(13) . .
Cu4 Cu3 H0 54.45(13) 3 .
Cu4 Cu3 H0 54.45(13) 2 .
Se1 Cu3 H0 114.35(9) . .
Se1 Cu3 H0 114.35(9) 3 .
Se1 Cu3 H0 114.35(9) 2 .
Cu1 Cu3 H0 69.96(10) . .
Cu1 Cu3 H0 69.97(10) 3 .
Cu1 Cu3 H0 69.97(10) 2 .
Cu4 Cu3 H0 33.64(7) 7_556 .
Cu4 Cu3 H0 33.64(7) 8_556 .
Cu1 Cu4 Cu3 124.2(3) . .
Cu1 Cu4 Cu4 125.5(3) . 9_556
Cu3 Cu4 Cu4 92.32(10) . 9_556
Cu1 Cu4 Cu4 125.8(3) . 8_556
Cu3 Cu4 Cu4 92.32(10) . 8_556
Cu4 Cu4 Cu4 85.72(14) 9_556 8_556
Cu1 Cu4 Se2 64.7(2) . .
Cu3 Cu4 Se2 107.60(9) . .
Cu4 Cu4 Se2 66.44(9) 9_556 .
Cu4 Cu4 Se2 145.81(14) 8_556 .
Cu1 Cu4 Se2 65.5(2) . 8_556
Cu3 Cu4 Se2 150.93(11) . 8_556
Cu4 Cu4 Se2 102.85(13) 9_556 8_556
Cu4 Cu4 Se2 64.73(11) 8_556 8_556
Se2 Cu4 Se2 101.21(8) . 8_556
Cu1 Cu4 Se1 65.6(2) . .
Cu3 Cu4 Se1 65.99(11) . .
Cu4 Cu4 Se1 155.75(13) 9_556 .
Cu4 Cu4 Se1 105.01(11) 8_556 .
Se2 Cu4 Se1 108.41(9) . .
Se2 Cu4 Se1 101.41(8) 8_556 .
Cu1 Cu4 Cu2 109.0(3) . .
Cu3 Cu4 Cu2 15.15(8) . .
Cu4 Cu4 Cu2 103.32(9) 9_556 .
Cu4 Cu4 Cu2 103.32(9) 8_556 .
Se2 Cu4 Cu2 102.19(8) . .
Se2 Cu4 Cu2 150.17(9) 8_556 .
Se1 Cu4 Cu2 53.42(7) . .
Cu1 Cu4 Cu1 111.0(2) . 8_556
Cu3 Cu4 Cu1 102.42(12) . 8_556
Cu4 Cu4 Cu1 96.05(10) 9_556 8_556
Cu4 Cu4 Cu1 14.79(8) 8_556 8_556
Se2 Cu4 Cu1 145.47(9) . 8_556
Se2 Cu4 Cu1 51.91(6) 8_556 8_556
Se1 Cu4 Cu1 99.06(9) . 8_556
Cu2 Cu4 Cu1 111.00(10) . 8_556
Cu1 Cu4 Cu1 110.8(2) . 9_556
Cu3 Cu4 Cu1 102.34(12) . 9_556
Cu4 Cu4 Cu1 14.72(8) 9_556 9_556
Cu4 Cu4 Cu1 96.04(10) 8_556 9_556
Se2 Cu4 Cu1 53.32(7) . 9_556
Se2 Cu4 Cu1 97.86(7) 8_556 9_556
Se1 Cu4 Cu1 156.02(10) . 9_556
Cu2 Cu4 Cu1 110.92(10) . 9_556
Cu1 Cu4 Cu1 104.04(9) 8_556 9_556
Cu1 Cu4 Cu4 144.2(3) . 2
Cu3 Cu4 Cu4 45.21(9) . 2
Cu4 Cu4 Cu4 47.14(7) 9_556 2
Cu4 Cu4 Cu4 90.001(1) 8_556 2
Se2 Cu4 Cu4 85.27(11) . 2
Se2 Cu4 Cu4 143.93(6) 8_556 2
Se1 Cu4 Cu4 110.16(6) . 2
Cu2 Cu4 Cu4 56.74(7) . 2
Cu1 Cu4 Cu4 104.79(8) 8_556 2
Cu1 Cu4 Cu4 57.71(9) 9_556 2
Cu1 Cu4 Cu4 144.5(3) . 3
Cu3 Cu4 Cu4 45.21(9) . 3
Cu4 Cu4 Cu4 90.001(1) 9_556 3
Cu4 Cu4 Cu4 47.14(7) 8_556 3
Se2 Cu4 Cu4 145.02(11) . 3
Se2 Cu4 Cu4 109.34(10) 8_556 3
Se1 Cu4 Cu4 82.23(8) . 3
Cu2 Cu4 Cu4 56.74(7) . 3
Cu1 Cu4 Cu4 57.80(9) 8_556 3
Cu1 Cu4 Cu4 104.72(8) 9_556 3
Cu4 Cu4 Cu4 60.0 2 3
Cu1 Cu4 H0 178.7(3) . .
Cu3 Cu4 H0 57.06(13) . .
Cu4 Cu4 H0 53.68(4) 9_556 .
Cu4 Cu4 H0 53.68(4) 8_556 .
Se2 Cu4 H0 115.06(10) . .
Se2 Cu4 H0 113.48(11) 8_556 .
Se1 Cu4 H0 115.53(11) . .
Cu2 Cu4 H0 72.21(10) . .
Cu1 Cu4 H0 68.47(8) 8_556 .
Cu1 Cu4 H0 68.40(8) 9_556 .
Cu4 Cu4 H0 36.32(4) 2 .
Cu4 Cu4 H0 36.32(4) 3 .
C1 N1 C2 122.9(6) . .
C1 N1 C5 123.3(6) . .
C2 N1 C5 113.8(6) . .
F1 P1 F1 77.2(8) 5_556 2_665
F1 P1 F1 102.6(5) 5_556 4_666
F1 P1 F1 77.7(8) 2_665 4_666
F1 P1 F1 77.7(8) 5_556 .
F1 P1 F1 102.6(5) 2_665 .
F1 P1 F1 179.7(8) 4_666 .
F1 P1 F1 102.6(5) 5_556 6_566
F1 P1 F1 179.7(8) 2_665 6_566
F1 P1 F1 102.6(5) 4_666 6_566
F1 P1 F1 77.2(8) . 6_566
F1 P1 F1 179.7(7) 5_556 3_565
F1 P1 F1 102.6(5) 2_665 3_565
F1 P1 F1 77.2(8) 4_666 3_565
F1 P1 F1 102.6(5) . 3_565
F1 P1 F1 77.7(8) 6_566 3_565
F2 P1 F2 180.0 4_666 .
C1 Se1 Cu2 114.3(2) 3 .
C1 Se1 Cu1 101.7(2) 3 .
Cu2 Se1 Cu1 79.58(10) . .
C1 Se1 Cu3 104.9(2) 3 .
Cu2 Se1 Cu3 19.17(8) . .
Cu1 Se1 Cu3 64.04(9) . .
C1 Se1 Cu4 97.2(2) 3 .
Cu2 Se1 Cu4 64.25(11) . .
Cu1 Se1 Cu4 19.04(5) . .
Cu3 Se1 Cu4 46.85(10) . .
C1 Se2 Cu1 109.4(2) . .
C1 Se2 Cu1 102.5(2) . 9_556
Cu1 Se2 Cu1 83.30(11) . 9_556
C1 Se2 Cu4 102.3(2) . .
Cu1 Se2 Cu4 19.32(5) . .
Cu1 Se2 Cu4 66.75(10) 9_556 .
C1 Se2 Cu4 98.6(2) . 9_556
Cu1 Se2 Cu4 66.71(10) . 9_556
Cu1 Se2 Cu4 19.07(5) 9_556 9_556
Cu4 Se2 Cu4 48.83(11) . 9_556

loop_
_geom_bond_atom_site_label_1
_geom_bond_atom_site_label_2
_geom_bond_distance
_geom_bond_site_symmetry_2
C1 N1 1.312(9) .
C1 Se2 1.887(7) .
C1 Se1 1.896(7) 2
C2 N1 1.482(9) .
C2 C3 1.523(10) .
C2 H2A 0.9700 .
C2 H2B 0.9700 .
C3 C4 1.540(13) .
C3 H3A 0.9700 .
C3 H3B 0.9700 .
C4 H4A 0.9600 .
C4 H4B 0.9600 .
C4 H4C 0.9600 .
C5 N1 1.489(10) .
C5 C6 1.532(11) .
C5 H5A 0.9700 .
C5 H5B 0.9700 .
C6 C7 1.473(13) .
C6 H6A 0.9700 .
C6 H6B 0.9700 .
C7 H7A 0.9600 .
C7 H7B 0.9600 .
C7 H7C 0.9600 .
Cu1 Cu4 0.835(2) .
Cu1 Se2 2.282(2) .
Cu1 Se2 2.326(2) 8_556
Cu1 Se1 2.332(2) .
Cu1 Cu3 2.581(3) .
Cu1 Cu4 2.663(4) 9_556
Cu1 Cu4 2.665(4) 8_556
Cu1 Cu2 2.971(3) .
Cu2 Cu3 0.833(4) .
Cu2 Se1 2.3109(8) .
Cu2 Se1 2.3109(9) 3
Cu2 Se1 2.3109(8) 2
Cu2 Cu4 2.592(4) 3
Cu2 Cu4 2.592(4) 2
Cu2 Cu4 2.592(4) .
Cu2 Cu1 2.971(3) 3
Cu2 Cu1 2.971(3) 2
Cu3 Cu4 2.018(3) .
Cu3 Cu4 2.018(3) 3
Cu3 Cu4 2.018(3) 2
Cu3 Se1 2.5262(19) .
Cu3 Se1 2.5263(19) 3
Cu3 Se1 2.5263(19) 2
Cu3 Cu1 2.581(3) 3
Cu3 Cu1 2.581(3) 2
Cu3 Cu4 2.963(4) 7_556
Cu3 Cu4 2.963(4) 8_556
Cu3 H0 1.820(4) .
Cu4 Cu4 2.090(4) 9_556
Cu4 Cu4 2.090(4) 8_556
Cu4 Se2 2.511(2) .
Cu4 Se2 2.545(2) 8_556
Cu4 Se1 2.549(2) .
Cu4 Cu1 2.663(4) 8_556
Cu4 Cu1 2.665(4) 9_556
Cu4 Cu4 2.843(4) 2
Cu4 Cu4 2.843(5) 3
Cu4 H0 1.764(3) .
F1 P1 1.534(5) .
F2 P1 1.560(9) .
P1 F1 1.534(5) 5_556
P1 F1 1.534(5) 2_665
P1 F1 1.534(6) 4_666
P1 F1 1.534(6) 6_566
P1 F1 1.534(5) 3_565
P1 F2 1.560(9) 4_666
Se1 C1 1.896(7) 3
Se2 Cu1 2.327(2) 9_556
Se2 Cu4 2.545(2) 9_556
